data_7211038
loop_
_publ_author_name
'Tominaka, Satoshi'
'Henke, Sebastian'
'Cheetham, Anthony K.'

_publ_section_title
;
 Coordination polymers of alkali metal trithiocyanurates: structure
 determinations and ionic conductivity measurements using single crystals
;
_journal_issue 45
_journal_name_full CrystEngComm
_journal_page_first 9400
_journal_paper_doi 10.1039/c3ce41150h
_journal_volume 15
_journal_year 2013
_chemical_absolute_configuration ad
_chemical_formula_moiety 'C3 H2 N3 S3 -, Na +, 3(H2 O)'
_chemical_formula_sum 'C3 H8 N3 Na O3 S3'
_chemical_formula_weight 253.29
_chemical_name_systematic
;
 ? 
;
_space_group_crystal_system monoclinic
_space_group_IT_number 4
_space_group_name_Hall 'P 2yb'
_space_group_name_H-M_alt 'P 1 21 1'
_symmetry_space_group_name_Hall 'P 2yb'
_symmetry_space_group_name_H-M 'P 1 21 1'
_atom_sites_solution_hydrogens geom
_atom_sites_solution_primary direct
_atom_sites_solution_secondary difmap
_audit_creation_date 2013-06-13
_audit_creation_method
;
  Olex2 1.2
  (compiled Apr 23 2013 17:54:37, GUI svn.r4466)
;
_cell_angle_alpha 90.00
_cell_angle_beta 109.059(4)
_cell_angle_gamma 90.00
_cell_formula_units_Z 4
_cell_length_a 10.3697(4)
_cell_length_b 12.6801(3)
_cell_length_c 7.7756(2)
_cell_measurement_reflns_used 6298
_cell_measurement_temperature 120
_cell_measurement_theta_max 71.2560
_cell_measurement_theta_min 4.4830
_cell_volume 966.36(6)
_computing_cell_refinement
;
CrysAlisPro, Agilent Technologies,
Version 1.171.36.28 (release 01-02-2013 CrysAlis171 .NET)
(compiled Feb  1 2013,16:14:44)
;
_computing_data_collection
;
CrysAlisPro, Agilent Technologies,
Version 1.171.36.28 (release 01-02-2013 CrysAlis171 .NET)
(compiled Feb  1 2013,16:14:44)
;
_computing_data_reduction
;
CrysAlisPro, Agilent Technologies,
Version 1.171.36.28 (release 01-02-2013 CrysAlis171 .NET)
(compiled Feb  1 2013,16:14:44)
;
_computing_molecular_graphics
;
O. V. Dolomanov, L. J. Bourhis, R. J. Gildea, J. A. K. Howard and H. Puschmann,
OLEX2: a complete structure solution, refinement and analysis program.
J. Appl. Cryst. (2009). 42, 339-341.
;
_computing_publication_material
;
O. V. Dolomanov, L. J. Bourhis, R. J. Gildea, J. A. K. Howard and H. Puschmann,
OLEX2: a complete structure solution, refinement and analysis program.
J. Appl. Cryst. (2009). 42, 339-341.
;
_computing_structure_refinement
;
SHELXL, G.M. Sheldrick, Acta Cryst.
(2008). A64, 112-122
;
_computing_structure_solution
;
SHELXS, G.M. Sheldrick, Acta Cryst.
(2008). A64, 112-122
;
_diffrn_ambient_temperature 120
_diffrn_detector_area_resol_mean 16.1183
_diffrn_measured_fraction_theta_full 0.9995
_diffrn_measured_fraction_theta_max 0.9897
_diffrn_measurement_details
;
  1 omega   35.00   62.00   1.0000    1.0000
omega____ theta____ kappa____ phi______ frames
    -        0.0000 -178.0000  -90.0000 27

  2 omega   35.00   70.00   1.0000    1.0000
omega____ theta____ kappa____ phi______ frames
    -        0.0000 -178.0000  120.0000 35

  3 omega    0.00   39.00   1.0000    1.0000
omega____ theta____ kappa____ phi______ frames
    -        0.0000  -99.0000    0.0000 39

  4 omega  -15.00   12.00   1.0000    1.3700
omega____ theta____ kappa____ phi______ frames
    -      -54.7500   77.0000  -60.0000 27

  5 omega -117.00  -25.00   1.0000    1.3700
omega____ theta____ kappa____ phi______ frames
    -      -54.7500  -77.0000 -180.0000 92

  6 omega  -78.00  -19.00   1.0000    1.3700
omega____ theta____ kappa____ phi______ frames
    -      -54.7500   77.0000  -60.0000 59

  7 omega   76.00  103.00   1.0000    1.3700
omega____ theta____ kappa____ phi______ frames
    -       54.7500  125.0000   30.0000 27

  8 omega   93.00  121.00   1.0000    1.3700
omega____ theta____ kappa____ phi______ frames
    -       54.7500  125.0000  150.0000 28

  9 omega   82.00  125.00   1.0000    1.3700
omega____ theta____ kappa____ phi______ frames
    -       54.7500   37.0000 -150.0000 43

 10 omega   37.00   63.00   1.0000    4.0000
omega____ theta____ kappa____ phi______ frames
    -      109.5000  -25.0000  150.0000 26

 11 omega   38.00  112.00   1.0000    4.0000
omega____ theta____ kappa____ phi______ frames
    -      109.5000    0.0000   90.0000 74

 12 omega   59.00   86.00   1.0000    4.0000
omega____ theta____ kappa____ phi______ frames
    -      109.5000  -77.0000  120.0000 27

 13 omega   45.00   80.00   1.0000    4.0000
omega____ theta____ kappa____ phi______ frames
    -      109.5000  -50.0000  150.0000 35

 14 omega   38.00   66.00   1.0000    4.0000
omega____ theta____ kappa____ phi______ frames
    -      109.5000  -25.0000 -180.0000 28

 15 omega   38.00   72.00   1.0000    4.0000
omega____ theta____ kappa____ phi______ frames
    -      109.5000  -25.0000 -150.0000 34

 16 omega   82.00  153.00   1.0000    4.0000
omega____ theta____ kappa____ phi______ frames
    -      109.5000  111.0000  -90.0000 71

 17 omega   53.00   83.00   1.0000    4.0000
omega____ theta____ kappa____ phi______ frames
    -      109.5000  -50.0000  -30.0000 30

 18 omega   69.00  134.00   1.0000    4.0000
omega____ theta____ kappa____ phi______ frames
    -      109.5000  178.0000   30.0000 65

 19 omega   65.00  104.00   1.0000    4.0000
omega____ theta____ kappa____ phi______ frames
    -      109.5000  -91.0000 -150.0000 39

 20 omega   39.00   69.00   1.0000    4.0000
omega____ theta____ kappa____ phi______ frames
    -      109.5000  -37.0000    0.0000 30

 21 omega  112.00  140.00   1.0000    4.0000
omega____ theta____ kappa____ phi______ frames
    -      109.5000  -77.0000  150.0000 28

 22 omega  150.00  178.00   1.0000    4.0000
omega____ theta____ kappa____ phi______ frames
    -      109.5000   50.0000  150.0000 28

 23 omega   40.00   91.00   1.0000    4.0000
omega____ theta____ kappa____ phi______ frames
    -      109.5000  -77.0000  150.0000 51

 24 omega  114.00  139.00   1.0000    4.0000
omega____ theta____ kappa____ phi______ frames
    -      109.5000  -77.0000  120.0000 25

 25 omega   41.00   68.00   1.0000    4.0000
omega____ theta____ kappa____ phi______ frames
    -      109.5000 -111.0000  150.0000 27

 26 omega  124.00  162.00   1.0000    4.0000
omega____ theta____ kappa____ phi______ frames
    -      109.5000    0.0000   90.0000 38

 27 omega   37.00   64.00   1.0000    4.0000
omega____ theta____ kappa____ phi______ frames
    -      109.5000  -37.0000 -180.0000 27

 28 omega  -30.00   70.00   1.0000    1.0000
omega____ theta____ kappa____ phi______ frames
    -        0.0000   77.0000   90.0000 100

 29 omega  -21.00   69.00   1.0000    1.0000
omega____ theta____ kappa____ phi______ frames
    -        0.0000   57.0000   30.0000 90

 30 omega -127.00  -29.00   1.0000    1.3700
omega____ theta____ kappa____ phi______ frames
    -      -54.7500  -37.0000  -90.0000 98

 31 omega -125.00  -34.00   1.0000    3.0000
omega____ theta____ kappa____ phi______ frames
    -      -54.7500  -77.0000   30.0000 91

 32 omega   90.00  123.00   1.0000    3.0000
omega____ theta____ kappa____ phi______ frames
    -       54.7500  125.0000  -30.0000 33

 33 omega   93.00  119.00   1.0000    3.0000
omega____ theta____ kappa____ phi______ frames
    -       54.7500  105.0000  -80.0000 26

 34 omega -137.00  -99.00   1.0000    4.0000
omega____ theta____ kappa____ phi______ frames
    -      -64.0000  178.0000 -150.0000 38

 35 omega -100.00  -74.00   1.0000    4.0000
omega____ theta____ kappa____ phi______ frames
    -      -64.0000  178.0000   90.0000 26

 36 omega  -83.00  -57.00   1.0000    4.0000
omega____ theta____ kappa____ phi______ frames
    -      -64.0000  178.0000 -150.0000 26

 37 omega   41.00   67.00   1.0000    4.0000
omega____ theta____ kappa____ phi______ frames
    -      109.5000  -37.0000  -90.0000 26

 38 omega   96.00  131.00   1.0000    4.0000
omega____ theta____ kappa____ phi______ frames
    -      109.5000  111.0000    0.0000 35

 39 omega   97.00  127.00   1.0000    4.0000
omega____ theta____ kappa____ phi______ frames
    -      109.5000  -92.0000 -132.4267 30

 40 omega   65.00   91.00   1.0000    4.0000
omega____ theta____ kappa____ phi______ frames
    -      109.5000  -63.0000    0.0000 26

 41 omega   38.00   64.00   1.0000    4.0000
omega____ theta____ kappa____ phi______ frames
    -      109.5000  -25.0000  -30.0000 26

 42 omega   41.00   66.00   1.0000    4.0000
omega____ theta____ kappa____ phi______ frames
    -      109.5000  -91.0000 -180.0000 25

 43 omega   53.00   79.00   1.0000    4.0000
omega____ theta____ kappa____ phi______ frames
    -      109.5000 -111.0000   90.0000 26

 44 omega   88.00  114.00   1.0000    4.0000
omega____ theta____ kappa____ phi______ frames
    -      109.5000   63.0000  -60.0000 26

 45 omega  131.00  166.00   1.0000    4.0000
omega____ theta____ kappa____ phi______ frames
    -      109.5000   63.0000  -60.0000 35

 46 omega  142.00  167.00   1.0000    4.0000
omega____ theta____ kappa____ phi______ frames
    -      109.5000   37.0000  150.0000 25

 47 omega   36.00   91.00   1.0000    4.0000
omega____ theta____ kappa____ phi______ frames
    -      109.5000  178.0000  -90.0000 55

 48 omega  120.00  147.00   1.0000    4.0000
omega____ theta____ kappa____ phi______ frames
    -      109.5000   63.0000   60.0000 27

 49 omega  101.00  126.00   1.0000    4.0000
omega____ theta____ kappa____ phi______ frames
    -      109.5000   37.0000   90.0000 25

 50 omega   84.00  113.00   1.0000    4.0000
omega____ theta____ kappa____ phi______ frames
    -      109.5000  -93.0000   96.1262 29

 51 omega  103.00  129.00   1.0000    4.0000
omega____ theta____ kappa____ phi______ frames
    -      109.5000  -93.0000  -61.4574 26

 52 omega  109.00  134.00   1.0000    4.0000
omega____ theta____ kappa____ phi______ frames
    -      109.5000  178.0000  -60.0000 25

 53 omega   42.00  139.00   1.0000    4.0000
omega____ theta____ kappa____ phi______ frames
    -      109.5000  -91.0000    0.0000 97

 54 omega   44.00   70.00   1.0000    4.0000
omega____ theta____ kappa____ phi______ frames
    -      109.5000  -25.0000 -120.0000 26

 55 omega   40.00   68.00   1.0000    4.0000
omega____ theta____ kappa____ phi______ frames
    -      109.5000  -37.0000   30.0000 28

 56 omega   37.00   62.00   1.0000    4.0000
omega____ theta____ kappa____ phi______ frames
    -      109.5000  -25.0000  -60.0000 25

 57 omega  109.00  134.00   1.0000    4.0000
omega____ theta____ kappa____ phi______ frames
    -      109.5000   50.0000   30.0000 25

 58 omega   93.00  119.00   1.0000    4.0000
omega____ theta____ kappa____ phi______ frames
    -      109.5000  -91.0000 -180.0000 26

 59 omega  127.00  162.00   1.0000    4.0000
omega____ theta____ kappa____ phi______ frames
    -      109.5000   77.0000 -120.0000 35

 60 omega   85.00  111.00   1.0000    4.0000
omega____ theta____ kappa____ phi______ frames
    -      109.5000  -91.0000   60.0000 26

 61 omega   55.00   81.00   1.0000    4.0000
omega____ theta____ kappa____ phi______ frames
    -      109.5000  -50.0000   30.0000 26

 62 omega   32.00   77.00   1.0000    1.0000
omega____ theta____ kappa____ phi______ frames
    -        0.0000 -178.0000   90.0000 45

 63 omega  -30.00   70.00   1.0000    1.0000
omega____ theta____ kappa____ phi______ frames
    -        0.0000   77.0000  150.0000 100

 64 omega  -69.00   21.00   1.0000    1.0000
omega____ theta____ kappa____ phi______ frames
    -        0.0000  -57.0000  -60.0000 90

 65 omega  -73.00   15.00   1.0000    1.0000
omega____ theta____ kappa____ phi______ frames
    -        0.0000  -19.0000  -90.0000 88

 66 omega   32.00   77.00   1.0000    1.0000
omega____ theta____ kappa____ phi______ frames
    -        0.0000 -178.0000   30.0000 45
;
_diffrn_measurement_device_type 'Xcalibur, Eos, Gemini ultra'
_diffrn_measurement_method '\w scans'
_diffrn_orient_matrix_UB_11 -0.1064159000
_diffrn_orient_matrix_UB_12 -0.0770176000
_diffrn_orient_matrix_UB_13 -0.1202899000
_diffrn_orient_matrix_UB_21 0.1075368000
_diffrn_orient_matrix_UB_22 -0.0885970000
_diffrn_orient_matrix_UB_23 0.0462866000
_diffrn_orient_matrix_UB_31 -0.0425377000
_diffrn_orient_matrix_UB_32 -0.0313049000
_diffrn_orient_matrix_UB_33 0.1653141000
_diffrn_radiation_monochromator mirror
_diffrn_radiation_type 'Cu K\a'
_diffrn_radiation_wavelength 1.5418
_diffrn_reflns_av_R_equivalents 0.0312
_diffrn_reflns_av_unetI/netI 0.0322
_diffrn_reflns_limit_h_max 12
_diffrn_reflns_limit_h_min -12
_diffrn_reflns_limit_k_max 15
_diffrn_reflns_limit_k_min -15
_diffrn_reflns_limit_l_max 9
_diffrn_reflns_limit_l_min -7
_diffrn_reflns_number 10524
_diffrn_reflns_theta_full 70.9317
_diffrn_reflns_theta_max 71.22
_diffrn_reflns_theta_min 4.51
_diffrn_source 'Enhance Ultra (Cu) X-ray Source'
_exptl_absorpt_coefficient_mu 7.350
_exptl_absorpt_correction_T_max 0.703
_exptl_absorpt_correction_T_min 0.273
_exptl_absorpt_correction_type analytical
_exptl_absorpt_process_details
;
CrysAlisPro, Agilent Technologies,
Version 1.171.36.28 (release 01-02-2013 CrysAlis171 .NET)
(compiled Feb  1 2013,16:14:44)
Analytical numeric absorption correction using a multifaceted crystal
            model based on expressions derived by R.C. Clark & J.S. Reid.
(Clark, R. C. & Reid, J. S. (1995). Acta Cryst. A51, 887-897)
;
_exptl_crystal_colour 'clear light yellow'
_exptl_crystal_colour_lustre clear
_exptl_crystal_colour_modifier light
_exptl_crystal_colour_primary yellow
_exptl_crystal_density_diffrn 1.741
_exptl_crystal_density_method 'not measured'
_exptl_crystal_description 'rect. Prism'
_exptl_crystal_F_000 520
_exptl_crystal_size_max 0.3399
_exptl_crystal_size_mid 0.0971
_exptl_crystal_size_min 0.0512
_refine_diff_density_max 0.374
_refine_diff_density_min -0.258
_refine_diff_density_rms 0.059
_refine_ls_abs_structure_details 'Flack H D (1983), Acta Cryst. A39, 876-881'
_refine_ls_abs_structure_Flack 0.50(2)
_refine_ls_extinction_method none
_refine_ls_goodness_of_fit_ref 1.160
_refine_ls_hydrogen_treatment mixed
_refine_ls_matrix_type full
_refine_ls_number_parameters 283
_refine_ls_number_reflns 3723
_refine_ls_number_restraints 20
_refine_ls_restrained_S_all 1.160
_refine_ls_R_factor_all 0.0315
_refine_ls_R_factor_gt 0.0290
_refine_ls_shift/su_max 0.000
_refine_ls_shift/su_mean 0.000
_refine_ls_structure_factor_coef Fsqd
_refine_ls_weighting_details 'calc w=1/[\s^2^(Fo^2^)+(0.0509P)^2^+0.3656P] where P=(Fo^2^+2Fc^2^)/3'
_refine_ls_weighting_scheme calc
_refine_ls_wR_factor_gt 0.0797
_refine_ls_wR_factor_ref 0.0931
_reflns_number_gt 3531
_reflns_number_total 3723
_reflns_threshold_expression >2sigma(I)
_cod_data_source_file c3ce41150h.txt
_cod_data_source_block NaTTC_120K
_cod_depositor_comments
;

2023-11-23
Z value and formula fixed to values more according to usual
chemical conventions.                 miguel
;
_cod_original_formula_sum 'C6 H16 N6 Na2 O6 S6'
_cod_original_formula_weight 506.59
_cod_original_formula_moiety 'C6 H16 N6 Na2 O6 S6'
_cod_original_formula_units_Z 2
_cod_original_cell_volume 966.37(5)
_cod_database_code 7211038
_chemical_oxdiff_formula 'Na1 C3 H8 O3 N3 S3'
_reflns_odcompleteness_completeness 99.95
_reflns_odcompleteness_iscentric 1
_reflns_odcompleteness_theta 70.93
_olex2_refinement_description
;
1. Fixed Uiso
 At 1.2 times of:
  All N(H) groups
2. Restrained distances
 O6-H6A
 0.958 with sigma of 0.02
 H6B-O6 = O6-H6A
 0.958 with sigma of 0.02
 H1A-O1 = O1-H1B
 0.958 with sigma of 0.02
 H5B-O5 = O5-H5A
 0.958 with sigma of 0.02
 H2B-O2 = O2-H2A
 0.958 with sigma of 0.02
 H3B-O3 = O3-H3A
 0.958 with sigma of 0.02
 H4B-O4 = O4-H4A
 0.958 with sigma of 0.02
 H6B-H6A
 1.515 with sigma of 0.04
 H1A-H1B
 1.515 with sigma of 0.04
 H5B-H5A
 1.515 with sigma of 0.04
 H2B-H2A
 1.515 with sigma of 0.04
 H3B-H3A
 1.515 with sigma of 0.04
 H4B-H4A
 1.515 with sigma of 0.04
3.a Aromatic/amide H refined with riding coordinates:
 N11(H11), N12(H12), N9(H9), N10(H10)
;

loop_
_space_group_symop_id
_space_group_symop_operation_xyz
1 'x, y, z'
2 '-x, y+1/2, -z'

loop_
_atom_site_label
_atom_site_type_symbol
_atom_site_fract_x
_atom_site_fract_y
_atom_site_fract_z
_atom_site_U_iso_or_equiv
_atom_site_adp_type
_atom_site_occupancy
_atom_site_symmetry_multiplicity
_atom_site_calc_flag
_atom_site_refinement_flags
H1A H 0.876(3) 0.665(3) 0.123(6) 0.024(10) Uiso 1 1 d D
H1B H 0.995(6) 0.659(4) 0.055(9) 0.11(3) Uiso 1 1 d D
H2A H 1.180(2) 0.792(3) 0.552(4) 0.019(9) Uiso 1 1 d D
H2B H 1.092(4) 0.839(3) 0.374(5) 0.053(15) Uiso 1 1 d D
H3A H 0.845(5) 0.545(5) 0.518(9) 0.13(3) Uiso 1 1 d D
H3B H 0.888(4) 0.640(3) 0.645(5) 0.027(11) Uiso 1 1 d D
H4A H 1.015(5) 0.493(2) -0.218(6) 0.051(14) Uiso 1 1 d D
H4B H 1.121(2) 0.423(4) -0.099(7) 0.054(15) Uiso 1 1 d D
H5A H 1.015(4) 0.378(3) 0.444(5) 0.048(14) Uiso 1 1 d D
H5B H 1.138(3) 0.399(4) 0.383(7) 0.062(18) Uiso 1 1 d D
H6A H 0.814(3) 0.244(4) -0.066(3) 0.032(12) Uiso 1 1 d D
H6B H 0.872(6) 0.211(5) 0.130(6) 0.11(3) Uiso 1 1 d D
O1 O 0.9455(2) 0.6217(2) 0.1158(3) 0.0217(5) Uani 1 1 d D
O2 O 1.0954(2) 0.7913(2) 0.4663(3) 0.0222(5) Uani 1 1 d D
O3 O 0.9205(2) 0.5871(2) 0.5831(3) 0.0260(5) Uani 1 1 d D
O4 O 1.0236(3) 0.4301(2) -0.1487(3) 0.0298(5) Uani 1 1 d D
O5 O 1.0521(3) 0.4221(2) 0.3752(3) 0.0206(5) Uani 1 1 d D
O6 O 0.8932(2) 0.2468(2) 0.0371(3) 0.0230(5) Uani 1 1 d D
Na1 Na 0.91268(13) 0.43720(11) 0.06624(18) 0.0236(3) Uani 1 1 d .
Na2 Na 1.08278(12) 0.60578(11) 0.42812(17) 0.0217(3) Uani 1 1 d .
C16 C 0.3915(3) 0.6990(3) -0.1589(4) 0.0175(6) Uani 1 1 d .
C17 C 0.5829(3) 0.7878(3) 0.0556(4) 0.0179(7) Uani 1 1 d .
C18 C 0.3988(3) 0.8823(3) -0.1585(4) 0.0172(6) Uani 1 1 d .
N5 N 0.3367(3) 0.7919(2) -0.2329(3) 0.0183(6) Uani 1 1 d .
N11 N 0.5210(3) 0.8787(2) -0.0187(4) 0.0182(6) Uani 1 1 d .
H11 H 0.5602 0.9373 0.0239 0.022 Uiso 1 1 calc R
N12 N 0.5125(3) 0.6990(2) -0.0173(4) 0.0172(6) Uani 1 1 d .
H12 H 0.5460 0.6392 0.0281 0.021 Uiso 1 1 calc R
S4 S 0.31341(8) 0.58333(6) -0.22984(10) 0.0200(2) Uani 1 1 d .
S5 S 0.73099(8) 0.78508(6) 0.22493(10) 0.0186(2) Uani 1 1 d .
S6 S 0.32829(8) 1.00102(6) -0.22940(10) 0.0195(2) Uani 1 1 d .
C13 C 0.3977(3) 0.8527(3) 0.3439(4) 0.0162(6) Uani 1 1 d .
C14 C 0.5838(3) 0.7622(3) 0.5602(4) 0.0158(6) Uani 1 1 d .
C15 C 0.3945(3) 0.6698(3) 0.3504(4) 0.0168(6) Uani 1 1 d .
N3 N 0.3376(3) 0.7617(2) 0.2754(4) 0.0176(6) Uani 1 1 d .
N9 N 0.5187(3) 0.8519(2) 0.4863(4) 0.0177(6) Uani 1 1 d .
H9 H 0.5546 0.9113 0.5304 0.021 Uiso 1 1 calc R
N10 N 0.5172(3) 0.6723(2) 0.4899(4) 0.0177(6) Uani 1 1 d .
H10 H 0.5537 0.6132 0.5348 0.021 Uiso 1 1 calc R
S1 S 0.31905(8) 0.55348(6) 0.27864(10) 0.0195(2) Uani 1 1 d .
S2 S 0.73403(8) 0.76292(6) 0.72885(10) 0.0184(2) Uani 1 1 d .
S3 S 0.32932(8) 0.97037(6) 0.25999(10) 0.01944(19) Uani 1 1 d .

loop_
_atom_site_aniso_label
_atom_site_aniso_U_11
_atom_site_aniso_U_22
_atom_site_aniso_U_33
_atom_site_aniso_U_23
_atom_site_aniso_U_13
_atom_site_aniso_U_12
O1 0.0239(11) 0.0188(13) 0.0221(12) 0.0019(10) 0.0072(10) 0.0024(10)
O2 0.0227(12) 0.0198(12) 0.0227(11) 0.0000(9) 0.0054(10) 0.0001(9)
O3 0.0251(12) 0.0260(12) 0.0278(12) 0.0008(10) 0.0098(10) 0.0014(10)
O4 0.0286(12) 0.0311(13) 0.0312(13) 0.0031(11) 0.0116(11) 0.0052(11)
O5 0.0222(11) 0.0159(12) 0.0232(11) 0.0007(10) 0.0067(10) 0.0029(10)
O6 0.0223(11) 0.0235(13) 0.0222(11) -0.0012(10) 0.0059(10) 0.0000(10)
Na1 0.0299(7) 0.0194(7) 0.0201(6) -0.0021(5) 0.0064(5) -0.0006(6)
Na2 0.0250(6) 0.0184(7) 0.0211(6) -0.0012(5) 0.0066(5) -0.0018(5)
C16 0.0184(14) 0.0185(17) 0.0174(15) 0.0022(12) 0.0082(12) 0.0013(13)
C17 0.0190(15) 0.0198(18) 0.0166(14) 0.0025(14) 0.0082(12) 0.0024(13)
C18 0.0172(14) 0.0191(16) 0.0165(15) 0.0005(13) 0.0070(13) -0.0013(12)
N5 0.0205(13) 0.0170(15) 0.0175(13) 0.0011(11) 0.0062(11) -0.0002(11)
N11 0.0192(14) 0.0125(14) 0.0220(13) -0.0015(11) 0.0055(11) 0.0003(10)
N12 0.0194(12) 0.0135(15) 0.0171(13) 0.0014(11) 0.0039(11) 0.0013(11)
S4 0.0224(4) 0.0146(4) 0.0200(4) -0.0002(3) 0.0030(3) -0.0023(3)
S5 0.0184(4) 0.0177(5) 0.0174(4) -0.0004(3) 0.0025(3) 0.0002(3)
S6 0.0215(4) 0.0141(4) 0.0202(4) 0.0000(3) 0.0031(3) 0.0011(3)
C13 0.0175(13) 0.0170(16) 0.0145(15) 0.0008(12) 0.0059(12) 0.0008(12)
C14 0.0173(14) 0.0154(16) 0.0148(14) 0.0033(12) 0.0055(12) 0.0033(13)
C15 0.0193(14) 0.0139(15) 0.0186(15) -0.0002(13) 0.0081(12) -0.0002(13)
N3 0.0188(12) 0.0150(15) 0.0182(13) 0.0009(10) 0.0051(11) -0.0007(11)
N9 0.0212(14) 0.0119(14) 0.0211(13) -0.0006(11) 0.0082(11) -0.0009(11)
N10 0.0204(13) 0.0142(14) 0.0176(12) 0.0029(11) 0.0049(11) 0.0009(11)
S1 0.0216(4) 0.0142(5) 0.0208(4) -0.0011(3) 0.0044(3) -0.0014(3)
S2 0.0186(4) 0.0168(5) 0.0178(4) 0.0007(3) 0.0031(3) -0.0003(3)
S3 0.0220(4) 0.0137(4) 0.0197(4) 0.0007(3) 0.0028(3) 0.0023(3)

loop_
_atom_type_symbol
_atom_type_description
_atom_type_scat_dispersion_real
_atom_type_scat_dispersion_imag
_atom_type_scat_source
C C 0.0181 0.0091 'International Tables Vol C Tables 4.2.6.8 and 6.1.1.4'
H H 0.0000 0.0000 'International Tables Vol C Tables 4.2.6.8 and 6.1.1.4'
N N 0.0311 0.0180 'International Tables Vol C Tables 4.2.6.8 and 6.1.1.4'
O O 0.0492 0.0322 'International Tables Vol C Tables 4.2.6.8 and 6.1.1.4'
Na Na 0.1353 0.1239 'International Tables Vol C Tables 4.2.6.8 and 6.1.1.4'
S S 0.3331 0.5567 'International Tables Vol C Tables 4.2.6.8 and 6.1.1.4'

loop_
_exptl_crystal_face_index_h
_exptl_crystal_face_index_k
_exptl_crystal_face_index_l
_exptl_crystal_face_perp_dist
_exptl_oxdiff_crystal_face_indexfrac_h
_exptl_oxdiff_crystal_face_indexfrac_k
_exptl_oxdiff_crystal_face_indexfrac_l
_exptl_oxdiff_crystal_face_x
_exptl_oxdiff_crystal_face_y
_exptl_oxdiff_crystal_face_z
0 -8 0 0.0501 0.0022 -8.0023 0.0114 0.6147 0.7097 0.2523
0 8 0 0.0471 -0.0022 8.0023 -0.0114 -0.6147 -0.7097 -0.2523
-6 0 0 0.0276 -5.9974 0.0017 0.0118 0.6367 -0.6446 0.2570
6 0 0 0.0236 5.9974 -0.0017 -0.0118 -0.6367 0.6446 -0.2570
-2 -2 5 0.1654 -1.9839 -1.9960 4.9951 -0.2360 0.1947 0.9726
2 2 -5 0.1624 1.9839 1.9960 -4.9951 0.2360 -0.1947 -0.9726
4 -3 -5 0.1496 3.9844 -3.0061 -4.9919 0.4080 0.4637 -0.9006
-4 3 5 0.1496 -3.9844 3.0061 4.9919 -0.4080 -0.4637 0.9006

loop_
_geom_angle_atom_site_label_1
_geom_angle_atom_site_label_2
_geom_angle_atom_site_label_3
_geom_angle
_geom_angle_site_symmetry_1
_geom_angle_site_symmetry_3
Na1 O1 Na2 95.06(10) . .
Na2 O5 Na1 95.72(10) . .
O1 Na1 O6 175.66(11) . .
O1 Na1 Na2 42.60(7) . .
O1 Na1 S6 77.27(7) . 2_645
O1 Na1 S3 92.04(8) . 2_645
O4 Na1 O1 94.38(10) . .
O4 Na1 O5 116.42(10) . .
O4 Na1 O6 86.56(10) . .
O4 Na1 Na2 111.28(8) . .
O4 Na1 S6 156.29(9) . 2_645
O4 Na1 S3 82.48(8) . 2_645
O5 Na1 O1 84.68(10) . .
O5 Na1 O6 91.10(10) . .
O5 Na1 Na2 42.09(7) . .
O5 Na1 S6 85.23(7) . 2_645
O5 Na1 S3 160.98(8) . 2_645
O6 Na1 Na2 133.19(8) . .
O6 Na1 S6 103.46(7) . 2_645
O6 Na1 S3 92.28(8) . 2_645
S6 Na1 Na2 77.59(3) 2_645 .
S3 Na1 Na2 131.55(5) 2_645 .
S3 Na1 S6 75.79(4) 2_645 2_645
O1 Na2 Na1 42.34(7) . .
O1 Na2 S4 164.19(8) . 1_656
O1 Na2 S1 85.33(7) . 1_655
O2 Na2 O1 91.94(10) . .
O2 Na2 O3 93.14(10) . .
O2 Na2 Na1 134.17(7) . .
O2 Na2 S4 89.29(7) . 1_656
O2 Na2 S1 103.93(7) . 1_655
O3 Na2 O1 103.77(9) . .
O3 Na2 Na1 95.26(7) . .
O3 Na2 S4 91.89(7) . 1_656
O3 Na2 S1 160.47(9) . 1_655
O5 Na2 O1 84.53(9) . .
O5 Na2 O2 175.49(11) . .
O5 Na2 O3 85.00(10) . .
O5 Na2 Na1 42.20(7) . .
O5 Na2 S4 94.88(8) . 1_656
O5 Na2 S1 78.62(7) . 1_655
S4 Na2 Na1 135.19(5) 1_656 .
S4 Na2 S1 79.09(4) 1_656 1_655
S1 Na2 Na1 79.73(4) 1_655 .
N5 C16 N12 119.2(3) . .
N5 C16 S4 122.0(3) . .
N12 C16 S4 118.7(3) . .
N11 C17 N12 114.3(3) . .
N11 C17 S5 122.8(3) . .
N12 C17 S5 122.9(3) . .
N5 C18 N11 119.9(3) . .
N5 C18 S6 121.5(3) . .
N11 C18 S6 118.6(3) . .
C18 N5 C16 118.8(3) . .
C17 N11 C18 123.5(3) . .
C17 N12 C16 124.0(3) . .
C16 S4 Na2 111.94(12) . 1_454
C18 S6 Na1 87.51(11) . 2_655
N3 C13 N9 119.9(3) . .
N3 C13 S3 121.8(2) . .
N9 C13 S3 118.3(3) . .
N9 C14 N10 114.8(3) . .
N9 C14 S2 122.3(3) . .
N10 C14 S2 122.8(3) . .
N3 C15 N10 118.8(3) . .
N3 C15 S1 121.6(3) . .
N10 C15 S1 119.5(3) . .
C13 N3 C15 119.5(3) . .
C14 N9 C13 123.1(3) . .
C14 N10 C15 123.8(3) . .
C15 S1 Na2 91.55(11) . 1_455
C13 S3 Na1 109.71(12) . 2_655

loop_
_geom_bond_atom_site_label_1
_geom_bond_atom_site_label_2
_geom_bond_distance
_geom_bond_site_symmetry_2
O1 Na1 2.377(3) .
O1 Na2 2.389(3) .
O2 Na2 2.369(3) .
O3 Na2 2.380(3) .
O4 Na1 2.319(3) .
O5 Na1 2.373(3) .
O5 Na2 2.368(3) .
O6 Na1 2.427(3) .
Na1 Na2 3.5152(14) .
Na1 S6 3.2525(15) 2_645
Na1 S3 2.9583(16) 2_645
Na2 S4 2.9530(15) 1_656
Na2 S1 3.1069(14) 1_655
C16 N5 1.353(4) .
C16 N12 1.373(4) .
C16 S4 1.679(3) .
C17 N11 1.353(5) .
C17 N12 1.361(5) .
C17 S5 1.665(3) .
C18 N5 1.349(5) .
C18 N11 1.375(5) .
C18 S6 1.685(4) .
S4 Na2 2.9530(15) 1_454
S6 Na1 3.2525(15) 2_655
C13 N3 1.337(4) .
C13 N9 1.376(4) .
C13 S3 1.689(3) .
C14 N9 1.352(4) .
C14 N10 1.352(5) .
C14 S2 1.677(3) .
C15 N3 1.349(5) .
C15 N10 1.377(4) .
C15 S1 1.678(3) .
S1 Na2 3.1069(14) 1_455
S3 Na1 2.9583(16) 2_655
